data_4321396
loop_
_publ_author_name
'Daniel G. Colombo'
'Victor G. Young,'
'Wayne L. Gladfelter'

_publ_contact_author
; Prof. Wayne Gladfelter
  Department of Chemistry
  University of Minnesota
  207 Pleasant St S.E.
  Minneapolis
  Minnesota
  USA
;
_publ_contact_author_email gladfelt@chem.umn.edu
_publ_contact_author_fax (612)626-7541
_publ_contact_author_phone (612)624-4391
_publ_section_title
;
 Crystal Structures of Nitronium Tetranitratogallate and Its Reversible
 Solid-State Phase Transition Mediated by Nonmerohedral Twinning
;
_journal_name_full 'Inorganic Chemistry'
_journal_page_first 4621
_journal_page_last 4624
_journal_paper_doi 10.1021/ic0002418
_journal_volume 39
_journal_year 2000
_chemical_compound_source 'D. Columbo / Prof. W. Gladfelter'
_chemical_formula_analytical 'Ga N5 O14'
_chemical_formula_moiety 'Ga N5 O14'
_chemical_formula_structural '[NO2][Ga(NO3)4]'
_chemical_formula_sum 'Ga N5 O14'
_chemical_formula_weight 363.77
_chemical_name_common 1
_chemical_name_systematic ' Nitronium Tetranitratogallate'
_space_group_IT_number 82
_symmetry_cell_setting tetragonal
_symmetry_space_group_name_Hall 'I -4'
_symmetry_space_group_name_H-M 'I -4'
_atom_sites_solution_hydrogens geom
_atom_sites_solution_primary direct
_atom_sites_solution_secondary difmap
_audit_creation_method SHELXL
_cell_angle_alpha 90.00
_cell_angle_beta 90.00
_cell_angle_gamma 90.00
_cell_formula_units_Z 2
_cell_length_a 9.2774(3)
_cell_length_b 9.2774(3)
_cell_length_c 6.1149(2)
_cell_measurement_reflns_used 2979
_cell_measurement_temperature 298(2)
_cell_measurement_theta_max 29.96
_cell_measurement_theta_min 3.1
_cell_volume 526.31(3)
_computing_structure_refinement 'SHELXL-93 (Sheldrick, 1993)'
_computing_structure_solution 'SHELXS-86 (Sheldrick, 1990)'
_diffrn_ambient_temperature 298(2)
_diffrn_measurement_device 'Siemens SMART platform CCD'
_diffrn_measurement_method multi-scan
_diffrn_radiation_monochromator graphite
_diffrn_radiation_source 'normal-focus sealed tube'
_diffrn_radiation_type MoK\a
_diffrn_radiation_wavelength 0.71073
_diffrn_reflns_av_R_equivalents 0.0459
_diffrn_reflns_av_sigmaI/netI 0.0341
_diffrn_reflns_limit_h_max 12
_diffrn_reflns_limit_h_min -12
_diffrn_reflns_limit_k_max 13
_diffrn_reflns_limit_k_min 0
_diffrn_reflns_limit_l_max 8
_diffrn_reflns_limit_l_min 0
_diffrn_reflns_number 2945
_diffrn_reflns_theta_max 29.96
_diffrn_reflns_theta_min 3.11
_diffrn_standards_decay_% none
_diffrn_standards_interval_count none
_diffrn_standards_interval_time none
_diffrn_standards_number none
_exptl_absorpt_coefficient_mu 2.718
_exptl_absorpt_correction_T_max 0.337
_exptl_absorpt_correction_T_min 0.149
_exptl_absorpt_correction_type multi-scan
_exptl_absorpt_process_details 'SADABS, Blessing, A51, 33-38, 1995'
_exptl_crystal_colour Colorless
_exptl_crystal_density_diffrn 2.295
_exptl_crystal_density_meas ?
_exptl_crystal_description Block
_exptl_crystal_F_000 356
_exptl_crystal_size_max 0.70
_exptl_crystal_size_mid 0.52
_exptl_crystal_size_min 0.40
_refine_diff_density_max 0.267
_refine_diff_density_min -0.227
_refine_diff_density_rms 0.056
_refine_ls_abs_structure_details 'Flack H D (1983), Acta Cryst. A39, 876-881'
_refine_ls_abs_structure_Flack 0.08(2)
_refine_ls_extinction_coef 0.0513(42)
_refine_ls_extinction_expression Fc^*^=kFc[1+0.001xFc^2^\l^3^/sin(2\q)]^-1/4^
_refine_ls_extinction_method SHELXL
_refine_ls_goodness_of_fit_all 1.052
_refine_ls_goodness_of_fit_ref 1.053
_refine_ls_matrix_type full
_refine_ls_number_parameters 47
_refine_ls_number_reflns 767
_refine_ls_number_restraints 0
_refine_ls_restrained_S_all 1.052
_refine_ls_restrained_S_obs 1.053
_refine_ls_R_factor_all 0.0228
_refine_ls_R_factor_gt 0.0228
_refine_ls_shift/esd_mean 0.000
_refine_ls_shift/su_max 0.000
_refine_ls_structure_factor_coef Fsqd
_refine_ls_weighting_details 'w=1/[\s^2^(Fo^2^)+(0.0293P)^2^+0.0000P] where P=(Fo^2^+2Fc^2^)/3'
_refine_ls_weighting_scheme calc
_refine_ls_wR_factor_all 0.0570
_refine_ls_wR_factor_ref 0.0570
_reflns_number_gt 765
_reflns_number_total 767
_reflns_threshold_expression >2sigma(I)
_cod_data_source_file ic0002418_1.cif
_cod_data_source_block 1
_cod_depositor_comments
;
The following automatic conversions were performed:

'_exptl_crystal_density_meas' value 'not measured' was changed to '?'
- the value is perceived as not measured.

Automatic conversion script
Id: cif_fix_values 3008 2015-01-20 13:52:24Z robertas 

The following automatic conversions were performed:

'_refine_ls_weighting_scheme' value 'calc
w=1/[\s^2^(Fo^2^)+(0.0293P)^2^+0.0000P] where P=(Fo^2^+2Fc^2^)/3' was
changed to 'calc'. New tag '_refine_ls_weighting_details' was
created. The value of the new tag was set to
'w=1/[\s^2^(Fo^2^)+(0.0293P)^2^+0.0000P] where P=(Fo^2^+2Fc^2^)/3'.

Automatic conversion script
Id: cif_fix_values 3143 2015-03-26 13:38:13Z robertas 
;
_cod_database_code 4321396

loop_
_symmetry_equiv_pos_as_xyz
'x, y, z'
'-x, -y, z'
'y, -x, -z'
'-y, x, -z'
'x+1/2, y+1/2, z+1/2'
'-x+1/2, -y+1/2, z+1/2'
'y+1/2, -x+1/2, -z+1/2'
'-y+1/2, x+1/2, -z+1/2'

loop_
_atom_site_aniso_label
_atom_site_aniso_U_11
_atom_site_aniso_U_22
_atom_site_aniso_U_33
_atom_site_aniso_U_23
_atom_site_aniso_U_13
_atom_site_aniso_U_12
Ga1 0.0315(2) 0.0315(2) 0.0380(2) 0.000 0.000 0.000
O1 0.0453(8) 0.0401(8) 0.0601(11) -0.0077(7) 0.0115(8) -0.0051(7)
N1 0.0432(9) 0.0445(9) 0.0377(9) 0.0006(7) 0.0013(7) 0.0075(7)
O2 0.0681(14) 0.0702(13) 0.0609(12) -0.0008(10) 0.0181(10) 0.0294(11)
O3 0.0597(13) 0.098(2) 0.072(2) -0.0185(14) -0.0073(11) -0.0232(12)
N2 0.053(2) 0.053(2) 0.187(13) 0.000 0.000 0.000
O4 0.100(3) 0.081(3) 0.182(11) 0.000 0.000 -0.025(3)

loop_
_atom_site_label
_atom_site_type_symbol
_atom_site_fract_x
_atom_site_fract_y
_atom_site_fract_z
_atom_site_U_iso_or_equiv
_atom_site_thermal_displace_type
_atom_site_occupancy
_atom_site_calc_flag
_atom_site_refinement_flags
_atom_site_disorder_group
Ga1 Ga 0.0000 0.0000 0.0000 0.03366(15) Uani 1 d S .
O1 O -0.1714(2) 0.0378(2) 0.1562(3) 0.0485(4) Uani 1 d . .
N1 N -0.1575(2) 0.1511(2) 0.2850(3) 0.0418(4) Uani 1 d . .
O2 O -0.2655(2) 0.1903(3) 0.3787(4) 0.0664(6) Uani 1 d . .
O3 O -0.0387(3) 0.2056(3) 0.2977(4) 0.0767(8) Uani 1 d . .
N2 N -0.5000 0.0000 0.2500 0.098(4) Uani 1 d S .
O4 O -0.5000 0.0000 0.4318(16) 0.121(4) Uani 1 d S .

loop_
_atom_type_symbol
_atom_type_description
_atom_type_scat_dispersion_real
_atom_type_scat_dispersion_imag
_atom_type_scat_source
N N 0.0061 0.0033 'International Tables Vol C Tables 4.2.6.8 and 6.1.1.4'
O O 0.0106 0.0060 'International Tables Vol C Tables 4.2.6.8 and 6.1.1.4'
Ga Ga 0.2307 1.6083 'International Tables Vol C Tables 4.2.6.8 and 6.1.1.4'

loop_
_geom_angle_atom_site_label_1
_geom_angle_atom_site_label_2
_geom_angle_atom_site_label_3
_geom_angle
_geom_angle_site_symmetry_1
_geom_angle_site_symmetry_3
_geom_angle_publ_flag
O1 Ga1 O1 104.84(6) . 4 ?
O1 Ga1 O1 119.21(13) . 2 ?
O1 Ga1 O1 104.83(6) 4 2 ?
O1 Ga1 O1 104.83(6) . 3 ?
O1 Ga1 O1 119.21(13) 4 3 ?
O1 Ga1 O1 104.83(6) 2 3 ?
N1 O1 Ga1 111.59(14) . . ?
O2 N1 O3 126.6(3) . . ?
O2 N1 O1 116.2(2) . . ?
O3 N1 O1 117.2(2) . . ?
O4 N2 O4 180.000(1) 7_445 . ?

loop_
_geom_bond_atom_site_label_1
_geom_bond_atom_site_label_2
_geom_bond_distance
_geom_bond_site_symmetry_2
_geom_bond_publ_flag
Ga1 O1 1.888(2) . ?
Ga1 O1 1.888(2) 4 ?
Ga1 O1 1.888(2) 2 ?
Ga1 O1 1.888(2) 3 ?
O1 N1 1.320(3) . ?
N1 O2 1.210(3) . ?
N1 O3 1.214(3) . ?
N2 O4 1.112(9) 7_445 ?
N2 O4 1.112(9) . ?

loop_
_geom_torsion_atom_site_label_1
_geom_torsion_atom_site_label_2
_geom_torsion_atom_site_label_3
_geom_torsion_atom_site_label_4
_geom_torsion
_geom_torsion_site_symmetry_1
_geom_torsion_site_symmetry_2
_geom_torsion_site_symmetry_3
_geom_torsion_site_symmetry_4
_geom_torsion_publ_flag
O1 Ga1 O1 N1 176.1(2) 4 . . . ?
O1 Ga1 O1 N1 59.21(14) 2 . . . ?
O1 Ga1 O1 N1 -57.63(11) 3 . . . ?
Ga1 O1 N1 O2 174.4(2) . . . . ?
Ga1 O1 N1 O3 -5.5(3) . . . . ?
